data_9013836
loop_
_publ_author_name
'Zubkova, N. V.'
'Kolitsch, U.'
'Pekov, I. V.'
'Turchkova, A. G.'
'Vigasina, M. F.'
'Pushcharovsky, D. Y.'
'Tillmanns, E.'

_publ_section_title
;Crystal chemistry of Rb-, Sr-, Ba-, Ca- and Pb-exchanged forms of natural
 hilairite Locality: Kirovskii mine, Khibiny alkaline complex, Kola Peninsula,
 Russia Note: sample was synthesized by cation exchange at 150 C
;
_journal_name_full 'European Journal of Mineralogy'
_journal_page_first 495
_journal_page_last 506
_journal_paper_doi 10.1127/0935-1221/2009/0021-1912
_journal_volume 21
_journal_year 2009
_chemical_compound_source 'Kirovskii  mine, Khibiny alkaline complex, Kola Peninsula, Russia'
_chemical_formula_sum 'H6 O10.65 Si3 Sr1.015 Zr'
_chemical_name_mineral Hilairite-(Sr)
_space_group_IT_number 146
_symmetry_space_group_name_Hall 'R 3'
_symmetry_space_group_name_H-M 'R 3 :H'
_cell_angle_alpha 90
_cell_angle_beta 90
_cell_angle_gamma 120
_cell_formula_units_Z 12
_cell_length_a 20.964
_cell_length_b 20.964
_cell_length_c 7.836
_cell_volume 2982.451
_database_code_amcsd 0007282
_exptl_crystal_density_diffrn 2.945
_exptl_crystal_thermal_history 'synthesized by cation exchange at 150 C'
_cod_original_sg_symbol_H-M 'R 3'
_cod_original_formula_sum 'Sr1.015 Zr Si3 O10.65 H6'
_cod_database_code 9013836

loop_
_space_group_symop_operation_xyz
x,y,z
2/3+x,1/3+y,1/3+z
1/3+x,2/3+y,2/3+z
-y,x-y,z
2/3-y,1/3+x-y,1/3+z
1/3-y,2/3+x-y,2/3+z
-x+y,-x,z
2/3-x+y,1/3-x,1/3+z
1/3-x+y,2/3-x,2/3+z

loop_
_atom_site_label
_atom_site_fract_x
_atom_site_fract_y
_atom_site_fract_z
_atom_site_occupancy
_atom_site_U_iso_or_equiv
_atom_site_type_symbol
_atom_site_attached_hydrogens
Sr1a 0.79760 0.65120 0.28090 0.33100 0.04200 Sr 0
Sr1b 0.82290 0.63420 0.15160 0.39300 0.06300 Sr 0
Sr1c 0.86720 0.68940 0.14970 0.29900 0.03450 Sr 0
Sr2 0.34820 0.64550 0.28190 0.33000 0.04100 Sr 0
Zr1 0.00000 0.00000 0.05775 1.00000 0.01550 Zr 0
Zr2 0.50235 0.49769 0.04918 1.00000 0.01750 Zr 0
Si1 0.67110 0.63000 -0.08980 1.00000 0.04820 Si 0
Si2 0.54010 0.36580 0.18760 1.00000 0.02600 Si 0
Si3 0.32950 0.45650 0.17860 1.00000 0.04130 Si 0
Si4 0.38480 0.54320 -0.14840 1.00000 0.01880 Si 0
O1 0.59870 0.55650 -0.09100 1.00000 0.04500 O 0
O2 0.53960 0.58210 0.21500 1.00000 0.03200 O 0
O3 0.68260 0.66890 0.10200 1.00000 0.06500 O 0
O4 0.61010 0.36290 0.20900 1.00000 0.03900 O 0
O5 0.34260 0.51420 0.33960 1.00000 0.06000 O 0
O6 0.54960 0.44970 0.19250 1.00000 0.02100 O 0
O7 0.48000 0.31120 0.33100 1.00000 0.04300 O 0
O8 0.25330 0.38650 0.19300 1.00000 0.04100 O 0
O9 0.32540 0.49630 -0.00800 1.00000 0.04400 O 0
O10 0.40350 0.44510 0.17400 1.00000 0.02900 O 0
O11 0.45920 0.54750 -0.12000 1.00000 0.05600 O 0
O12 0.39210 0.62560 -0.15500 1.00000 0.03800 O 0
Wat1 0.83200 0.77480 0.22700 0.64000 0.07400 O 2
Wat2 0.68720 0.52560 0.24100 0.33000 0.02700 O 2
Wat3 0.42200 0.66550 0.17800 0.73000 0.07600 O 2
Wat4 0.91500 0.67300 0.16100 0.50000 0.06600 O 2

loop_
_cod_changelog_entry_id
_cod_changelog_entry_author
_cod_changelog_entry_date
_cod_changelog_entry_text
1
;cod-tools version 3.8.0
Id: cif_guess_AMCSD_atom_types 9581 2023-05-17 12:35:41Z saulius
;
2023-05-23T09:21:29+03:00
;Derived atom types and hydrogen counts
from atom names that follow the AMCSD naming convention
(Wat == water, O-H == hydroxyl).
;

loop_
_cod_related_entry_id
_cod_related_entry_database
_cod_related_entry_code
1 AMCSD 0007282
